data_4122017
loop_
_publ_author_name
'Hackenberg, Jason D.'
'Kundu, Sabuj'
'Emge, Thomas J.'
'Krogh-Jespersen, Karsten'
'Goldman, Alan S.'

_publ_section_title
;
 Acid-Catalyzed Oxidative Addition of a C-H Bond to a Square Planar d(8)
 Iridium Complex.
;
_journal_issue 25
_journal_name_full 'Journal of the American Chemical Society'
_journal_page_first 8891
_journal_page_last 8894
_journal_paper_doi 10.1021/ja503953v
_journal_volume 136
_journal_year 2014
_chemical_formula_sum 'C33 H49 Ir O P2'
_chemical_formula_weight 715.86
_chemical_name_systematic
; 

 ? 

;
_space_group_IT_number 29
_symmetry_cell_setting orthorhombic
_symmetry_space_group_name_Hall 'P 2c -2ac'
_symmetry_space_group_name_H-M 'P c a 21'
_atom_sites_solution_hydrogens geom
_atom_sites_solution_primary direct
_atom_sites_solution_secondary difmap
_audit_creation_method SHELXL-97
_cell_angle_alpha 90.00
_cell_angle_beta 90.00
_cell_angle_gamma 90.00
_cell_formula_units_Z 4
_cell_length_a 15.8713(9)
_cell_length_b 11.7642(7)
_cell_length_c 16.8804(10)
_cell_measurement_reflns_used 8029
_cell_measurement_temperature 100(2)
_cell_measurement_theta_max 31.54
_cell_measurement_theta_min 2.41
_cell_volume 3151.8(3)
_computing_cell_refinement 'Bruker SAINT'
_computing_data_collection 'Bruker APEX2'
_computing_data_reduction 'Bruker SAINT'
_computing_molecular_graphics 'Bruker SHELXTL'
_computing_publication_material 'Bruker SHELXTL'
_computing_structure_refinement 'SHELXL-97 (Sheldrick, 2008)'
_computing_structure_solution 'SHELXS-97 (Sheldrick, 2008)'
_diffrn_ambient_temperature 100(2)
_diffrn_measured_fraction_theta_full 0.998
_diffrn_measured_fraction_theta_max 0.998
_diffrn_measurement_device_type 'Bruker APEX-II CCD'
_diffrn_measurement_method '\f and \w scans'
_diffrn_radiation_monochromator graphite
_diffrn_radiation_source 'fine-focus sealed tube'
_diffrn_radiation_type MoK\a
_diffrn_radiation_wavelength 0.71073
_diffrn_reflns_av_R_equivalents 0.0454
_diffrn_reflns_av_sigmaI/netI 0.0499
_diffrn_reflns_limit_h_max 23
_diffrn_reflns_limit_h_min -23
_diffrn_reflns_limit_k_max 17
_diffrn_reflns_limit_k_min -17
_diffrn_reflns_limit_l_max 24
_diffrn_reflns_limit_l_min -24
_diffrn_reflns_number 38050
_diffrn_reflns_theta_full 31.54
_diffrn_reflns_theta_max 31.54
_diffrn_reflns_theta_min 2.15
_exptl_absorpt_coefficient_mu 4.361
_exptl_absorpt_correction_T_max 0.937
_exptl_absorpt_correction_T_min 0.310
_exptl_absorpt_correction_type multi-scan
_exptl_absorpt_process_details 'Bruker SAINT (SADABS)'
_exptl_crystal_colour yellow
_exptl_crystal_density_diffrn 1.509
_exptl_crystal_density_method 'not measured'
_exptl_crystal_description rod
_exptl_crystal_F_000 1448
_exptl_crystal_size_max 0.35
_exptl_crystal_size_mid 0.07
_exptl_crystal_size_min 0.02
_refine_diff_density_max 4.209
_refine_diff_density_min -0.604
_refine_diff_density_rms 0.160
_refine_ls_abs_structure_details 'Flack H D (1983), Acta Cryst. A39, 876-881'
_refine_ls_abs_structure_Flack 0.031(9)
_refine_ls_extinction_method none
_refine_ls_goodness_of_fit_ref 1.006
_refine_ls_hydrogen_treatment mixed
_refine_ls_matrix_type full
_refine_ls_number_parameters 349
_refine_ls_number_reflns 10449
_refine_ls_number_restraints 2
_refine_ls_restrained_S_all 1.006
_refine_ls_R_factor_all 0.0574
_refine_ls_R_factor_gt 0.0377
_refine_ls_shift/su_max 0.000
_refine_ls_shift/su_mean 0.000
_refine_ls_structure_factor_coef Fsqd
_refine_ls_weighting_details 'calc w=1/[\s^2^(Fo^2^)+(0.0460P)^2^+3.5000P] where P=(Fo^2^+2Fc^2^)/3'
_refine_ls_weighting_scheme calc
_refine_ls_wR_factor_gt 0.0889
_refine_ls_wR_factor_ref 0.0989
_reflns_number_gt 7704
_reflns_number_total 10449
_reflns_threshold_expression >2sigma(I)
_cod_data_source_file ja503953v_si_010.cif
_cod_data_source_block irhacph_ortho
_cod_depositor_comments
;
The following automatic conversions were performed:

'_symmetry_cell_setting' value 'Orthorhombic' changed to
'orthorhombic' according to
/usr/data/users/saulius/crontab/automatic-downloads/rss-feeds/ACS/lib/dictionaries/cif_core.dic
dictionary named 'cif_core.dic' version 2.4.2 from 2011-04-26.

Automatic conversion script
Id: cif_fix_values 2281 2013-09-26 08:29:07Z andrius 

 Adding full bibliography for 4122015--4122017.cif.
;
_cod_original_sg_symbol_H-M Pca2(1)
_cod_database_code 4122017

loop_
_symmetry_equiv_pos_as_xyz
'x, y, z'
'-x, -y, z+1/2'
'x+1/2, -y, z'
'-x+1/2, y, z+1/2'

loop_
_atom_site_label
_atom_site_type_symbol
_atom_site_fract_x
_atom_site_fract_y
_atom_site_fract_z
_atom_site_U_iso_or_equiv
_atom_site_adp_type
_atom_site_occupancy
_atom_site_symmetry_multiplicity
_atom_site_calc_flag
_atom_site_refinement_flags
Ir1 Ir 0.361891(8) 0.249030(14) 0.11977(4) 0.01841(5) Uani 1 1 d D
H1 H 0.417(3) 0.297(5) 0.190(2) 0.028 Uiso 1 1 d D
P1 P 0.27370(8) 0.32732(10) 0.21601(8) 0.0213(2) Uani 1 1 d .
P2 P 0.47090(7) 0.13825(10) 0.06881(8) 0.0185(2) Uani 1 1 d .
C1 C 0.3399(3) 0.0981(4) 0.1816(3) 0.0185(9) Uani 1 1 d .
C2 C 0.2952(3) 0.0996(4) 0.2542(3) 0.0178(8) Uani 1 1 d .
C3 C 0.2768(3) -0.0025(4) 0.2933(3) 0.0216(9) Uani 1 1 d .
H3 H 0.2450 -0.0013 0.3409 0.026 Uiso 1 1 calc R
C4 C 0.3045(3) -0.1042(4) 0.2630(3) 0.0209(9) Uani 1 1 d .
H4 H 0.2913 -0.1731 0.2896 0.025 Uiso 1 1 calc R
C5 C 0.3521(3) -0.1069(4) 0.1933(3) 0.0224(10) Uani 1 1 d .
H5 H 0.3716 -0.1774 0.1728 0.027 Uiso 1 1 calc R
C6 C 0.3708(3) -0.0057(4) 0.1541(3) 0.0177(8) Uani 1 1 d .
C7 C 0.2727(3) 0.2136(4) 0.2913(3) 0.0229(9) Uani 1 1 d .
H7A H 0.3136 0.2319 0.3337 0.028 Uiso 1 1 calc R
H7B H 0.2160 0.2089 0.3156 0.028 Uiso 1 1 calc R
C8 C 0.4250(3) -0.0054(4) 0.0806(3) 0.0198(9) Uani 1 1 d .
H8A H 0.3906 -0.0249 0.0336 0.024 Uiso 1 1 calc R
H8B H 0.4705 -0.0626 0.0857 0.024 Uiso 1 1 calc R
C9 C 0.1603(3) 0.3492(4) 0.1863(4) 0.0298(11) Uani 1 1 d .
C10 C 0.1548(3) 0.4201(5) 0.1123(5) 0.0372(13) Uani 1 1 d .
H10A H 0.0956 0.4296 0.0973 0.056 Uiso 1 1 calc R
H10B H 0.1853 0.3822 0.0693 0.056 Uiso 1 1 calc R
H10C H 0.1800 0.4949 0.1222 0.056 Uiso 1 1 calc R
C11 C 0.1048(4) 0.4026(5) 0.2514(4) 0.0405(15) Uani 1 1 d .
H11A H 0.1201 0.4827 0.2582 0.061 Uiso 1 1 calc R
H11B H 0.1136 0.3619 0.3014 0.061 Uiso 1 1 calc R
H11C H 0.0454 0.3971 0.2360 0.061 Uiso 1 1 calc R
C12 C 0.1236(4) 0.2306(5) 0.1714(4) 0.0339(13) Uani 1 1 d .
H12A H 0.0661 0.2378 0.1508 0.051 Uiso 1 1 calc R
H12B H 0.1226 0.1878 0.2212 0.051 Uiso 1 1 calc R
H12C H 0.1586 0.1904 0.1327 0.051 Uiso 1 1 calc R
C13 C 0.3123(4) 0.4554(4) 0.2728(4) 0.0301(11) Uani 1 1 d .
C14 C 0.2929(4) 0.5653(5) 0.2265(4) 0.0385(14) Uani 1 1 d .
H14A H 0.3280 0.6273 0.2468 0.058 Uiso 1 1 calc R
H14B H 0.2333 0.5849 0.2331 0.058 Uiso 1 1 calc R
H14C H 0.3050 0.5535 0.1702 0.058 Uiso 1 1 calc R
C15 C 0.2741(4) 0.4626(5) 0.3563(4) 0.0413(15) Uani 1 1 d .
H15A H 0.2850 0.3916 0.3848 0.062 Uiso 1 1 calc R
H15B H 0.2131 0.4748 0.3522 0.062 Uiso 1 1 calc R
H15C H 0.2997 0.5262 0.3851 0.062 Uiso 1 1 calc R
C16 C 0.4082(4) 0.4478(5) 0.2812(4) 0.0411(14) Uani 1 1 d .
H16A H 0.4283 0.5099 0.3150 0.062 Uiso 1 1 calc R
H16B H 0.4344 0.4538 0.2288 0.062 Uiso 1 1 calc R
H16C H 0.4233 0.3748 0.3053 0.062 Uiso 1 1 calc R
C17 C 0.4995(3) 0.1497(5) -0.0393(3) 0.0255(10) Uani 1 1 d .
C18 C 0.5553(4) 0.2559(5) -0.0527(4) 0.0388(15) Uani 1 1 d .
H18A H 0.5565 0.2745 -0.1092 0.058 Uiso 1 1 calc R
H18B H 0.6126 0.2402 -0.0342 0.058 Uiso 1 1 calc R
H18C H 0.5320 0.3202 -0.0230 0.058 Uiso 1 1 calc R
C19 C 0.5423(4) 0.0427(5) -0.0726(3) 0.0346(13) Uani 1 1 d .
H19A H 0.5089 -0.0245 -0.0586 0.052 Uiso 1 1 calc R
H19B H 0.5989 0.0356 -0.0500 0.052 Uiso 1 1 calc R
H19C H 0.5464 0.0487 -0.1303 0.052 Uiso 1 1 calc R
C20 C 0.4179(4) 0.1669(6) -0.0852(3) 0.0387(14) Uani 1 1 d .
H20A H 0.4299 0.1660 -0.1421 0.058 Uiso 1 1 calc R
H20B H 0.3930 0.2402 -0.0706 0.058 Uiso 1 1 calc R
H20C H 0.3784 0.1056 -0.0723 0.058 Uiso 1 1 calc R
C21 C 0.5687(3) 0.1363(4) 0.1307(3) 0.0254(11) Uani 1 1 d .
C22 C 0.6022(3) 0.2586(4) 0.1457(5) 0.0363(15) Uani 1 1 d .
H22A H 0.6558 0.2546 0.1744 0.054 Uiso 1 1 calc R
H22B H 0.5610 0.3011 0.1772 0.054 Uiso 1 1 calc R
H22C H 0.6109 0.2970 0.0949 0.054 Uiso 1 1 calc R
C23 C 0.6387(3) 0.0647(5) 0.0956(3) 0.0280(12) Uani 1 1 d .
H23A H 0.6810 0.0488 0.1364 0.042 Uiso 1 1 calc R
H23B H 0.6650 0.1060 0.0517 0.042 Uiso 1 1 calc R
H23C H 0.6152 -0.0070 0.0759 0.042 Uiso 1 1 calc R
C24 C 0.5473(3) 0.0845(4) 0.2123(3) 0.0243(10) Uani 1 1 d .
H24A H 0.5284 0.0059 0.2054 0.037 Uiso 1 1 calc R
H24B H 0.5025 0.1291 0.2373 0.037 Uiso 1 1 calc R
H24C H 0.5976 0.0857 0.2460 0.037 Uiso 1 1 calc R
O1 O 0.2309(2) 0.1805(4) -0.0050(2) 0.0372(9) Uani 1 1 d .
C25 C 0.2799(3) 0.2083(5) 0.0409(3) 0.0253(10) Uani 1 1 d .
C26 C 0.3881(3) 0.4016(4) 0.0670(4) 0.0265(10) Uani 1 1 d .
C27 C 0.3942(3) 0.4932(4) 0.0330(4) 0.0291(11) Uani 1 1 d .
C28 C 0.3922(3) 0.6013(4) -0.0071(3) 0.0257(10) Uani 1 1 d .
C29 C 0.4618(4) 0.6434(5) -0.0483(4) 0.0447(17) Uani 1 1 d .
H29 H 0.5130 0.6017 -0.0478 0.054 Uiso 1 1 calc R
C30 C 0.4578(6) 0.7436(5) -0.0897(6) 0.061(3) Uani 1 1 d .
H30 H 0.5060 0.7701 -0.1176 0.073 Uiso 1 1 calc R
C31 C 0.3838(4) 0.8067(5) -0.0908(4) 0.0373(14) Uani 1 1 d .
H31 H 0.3802 0.8746 -0.1211 0.045 Uiso 1 1 calc R
C32 C 0.3151(4) 0.7693(5) -0.0472(4) 0.0344(13) Uani 1 1 d .
H32 H 0.2649 0.8133 -0.0453 0.041 Uiso 1 1 calc R
C33 C 0.3201(3) 0.6679(5) -0.0065(4) 0.0328(12) Uani 1 1 d .
H33 H 0.2726 0.6428 0.0228 0.039 Uiso 1 1 calc R

loop_
_atom_site_aniso_label
_atom_site_aniso_U_11
_atom_site_aniso_U_22
_atom_site_aniso_U_33
_atom_site_aniso_U_23
_atom_site_aniso_U_13
_atom_site_aniso_U_12
Ir1 0.01486(7) 0.01477(7) 0.02561(8) 0.00475(7) 0.00273(11) 0.00212(6)
P1 0.0175(5) 0.0156(5) 0.0309(7) 0.0009(5) 0.0036(5) 0.0026(4)
P2 0.0121(4) 0.0178(5) 0.0257(6) 0.0026(5) 0.0011(4) 0.0009(4)
C1 0.0108(18) 0.019(2) 0.025(2) 0.0021(18) 0.0008(17) 0.0014(16)
C2 0.016(2) 0.017(2) 0.020(2) 0.0027(17) 0.0012(16) 0.0039(16)
C3 0.019(2) 0.021(2) 0.025(2) 0.0060(19) 0.0036(18) -0.0005(17)
C4 0.016(2) 0.018(2) 0.029(2) 0.0036(19) -0.0018(18) -0.0010(17)
C5 0.020(2) 0.016(2) 0.032(3) -0.0001(18) -0.0025(18) 0.0012(17)
C6 0.015(2) 0.017(2) 0.021(2) 0.0021(17) -0.0014(17) 0.0004(15)
C7 0.022(2) 0.017(2) 0.030(3) -0.0008(19) 0.0062(19) 0.0041(18)
C8 0.016(2) 0.019(2) 0.024(2) -0.0025(18) -0.0024(17) -0.0021(16)
C9 0.021(2) 0.022(2) 0.046(3) 0.001(2) 0.004(2) 0.0060(19)
C10 0.027(2) 0.032(3) 0.052(4) 0.005(3) -0.002(3) 0.011(2)
C11 0.021(3) 0.034(3) 0.066(4) -0.007(3) 0.011(3) 0.009(2)
C12 0.021(2) 0.035(3) 0.046(4) 0.002(3) 0.006(2) 0.001(2)
C13 0.033(3) 0.017(2) 0.040(3) -0.007(2) 0.004(2) -0.002(2)
C14 0.044(3) 0.021(3) 0.050(4) 0.000(3) -0.001(3) -0.002(2)
C15 0.058(4) 0.027(3) 0.039(4) -0.005(2) 0.012(3) 0.001(3)
C16 0.037(3) 0.030(3) 0.056(4) -0.009(3) -0.005(3) -0.004(3)
C17 0.018(2) 0.034(3) 0.025(2) 0.008(2) 0.0062(18) 0.004(2)
C18 0.027(3) 0.041(3) 0.048(4) 0.022(3) 0.015(3) 0.004(2)
C19 0.029(3) 0.050(4) 0.025(3) 0.002(2) 0.009(2) 0.009(2)
C20 0.033(3) 0.065(4) 0.019(3) 0.009(3) 0.003(2) 0.013(3)
C21 0.0158(19) 0.022(2) 0.038(3) -0.003(2) -0.0022(19) -0.0015(16)
C22 0.019(2) 0.023(3) 0.067(4) -0.009(2) -0.001(2) -0.0040(19)
C23 0.016(2) 0.027(3) 0.041(3) -0.002(2) -0.0040(18) 0.0003(17)
C24 0.018(2) 0.025(2) 0.029(3) -0.002(2) -0.0089(19) 0.0019(17)
O1 0.0218(19) 0.056(3) 0.033(2) -0.001(2) -0.0060(16) 0.0019(18)
C25 0.020(2) 0.032(3) 0.024(3) 0.007(2) 0.0071(19) 0.005(2)
C26 0.023(2) 0.021(2) 0.036(3) 0.003(2) 0.005(2) 0.0045(18)
C27 0.023(3) 0.028(3) 0.036(3) 0.007(2) 0.000(2) 0.002(2)
C28 0.028(3) 0.020(2) 0.029(3) 0.003(2) 0.003(2) 0.0018(19)
C29 0.046(4) 0.032(3) 0.056(4) 0.023(3) 0.024(3) 0.016(3)
C30 0.071(6) 0.038(4) 0.074(5) 0.034(3) 0.045(5) 0.027(3)
C31 0.058(4) 0.024(3) 0.029(3) 0.007(2) 0.010(3) 0.007(3)
C32 0.030(3) 0.025(3) 0.048(4) 0.004(2) -0.005(3) 0.005(2)
C33 0.023(2) 0.026(3) 0.049(3) 0.012(2) -0.002(2) -0.003(2)

loop_
_atom_type_symbol
_atom_type_description
_atom_type_scat_dispersion_real
_atom_type_scat_dispersion_imag
_atom_type_scat_source
C C 0.0033 0.0016 'International Tables Vol C Tables 4.2.6.8 and 6.1.1.4'
H H 0.0000 0.0000 'International Tables Vol C Tables 4.2.6.8 and 6.1.1.4'
O O 0.0106 0.0060 'International Tables Vol C Tables 4.2.6.8 and 6.1.1.4'
P P 0.1023 0.0942 'International Tables Vol C Tables 4.2.6.8 and 6.1.1.4'
Ir Ir -1.4442 7.9887 'International Tables Vol C Tables 4.2.6.8 and 6.1.1.4'

loop_
_geom_angle_atom_site_label_1
_geom_angle_atom_site_label_2
_geom_angle_atom_site_label_3
_geom_angle
C25 Ir1 C26 93.1(2)
C25 Ir1 C1 91.2(2)
C26 Ir1 C1 175.5(2)
C25 Ir1 P2 96.18(16)
C26 Ir1 P2 100.32(14)
C1 Ir1 P2 80.41(13)
C25 Ir1 P1 100.05(15)
C26 Ir1 P1 94.51(15)
C1 Ir1 P1 83.52(13)
P2 Ir1 P1 157.34(5)
C25 Ir1 H1 170(2)
C26 Ir1 H1 84(2)
C1 Ir1 H1 91(2)
P2 Ir1 H1 94(2)
P1 Ir1 H1 71(2)
C7 P1 C9 105.9(2)
C7 P1 C13 103.4(3)
C9 P1 C13 109.6(2)
C7 P1 Ir1 101.47(16)
C9 P1 Ir1 116.15(19)
C13 P1 Ir1 118.26(18)
C8 P2 C21 104.8(2)
C8 P2 C17 105.3(2)
C21 P2 C17 110.0(2)
C8 P2 Ir1 100.32(15)
C21 P2 Ir1 114.63(17)
C17 P2 Ir1 119.73(16)
C6 C1 C2 118.3(4)
C6 C1 Ir1 121.2(3)
C2 C1 Ir1 120.4(3)
C3 C2 C1 120.1(4)
C3 C2 C7 120.8(4)
C1 C2 C7 119.0(4)
C4 C3 C2 120.3(4)
C4 C3 H3 119.8
C2 C3 H3 119.8
C3 C4 C5 120.4(4)
C3 C4 H4 119.8
C5 C4 H4 119.8
C6 C5 C4 119.6(4)
C6 C5 H5 120.2
C4 C5 H5 120.2
C1 C6 C5 121.0(4)
C1 C6 C8 118.2(4)
C5 C6 C8 120.8(4)
C2 C7 P1 110.7(3)
C2 C7 H7A 109.5
P1 C7 H7A 109.5
C2 C7 H7B 109.5
P1 C7 H7B 109.5
H7A C7 H7B 108.1
C6 C8 P2 108.3(3)
C6 C8 H8A 110.0
P2 C8 H8A 110.0
C6 C8 H8B 110.0
P2 C8 H8B 110.0
H8A C8 H8B 108.4
C10 C9 C12 110.3(5)
C10 C9 C11 109.4(5)
C12 C9 C11 105.7(5)
C10 C9 P1 110.6(4)
C12 C9 P1 106.4(3)
C11 C9 P1 114.2(4)
C9 C10 H10A 109.5
C9 C10 H10B 109.5
H10A C10 H10B 109.5
C9 C10 H10C 109.5
H10A C10 H10C 109.5
H10B C10 H10C 109.5
C9 C11 H11A 109.5
C9 C11 H11B 109.5
H11A C11 H11B 109.5
C9 C11 H11C 109.5
H11A C11 H11C 109.5
H11B C11 H11C 109.5
C9 C12 H12A 109.5
C9 C12 H12B 109.5
H12A C12 H12B 109.5
C9 C12 H12C 109.5
H12A C12 H12C 109.5
H12B C12 H12C 109.5
C16 C13 C15 108.1(5)
C16 C13 C14 107.2(5)
C15 C13 C14 109.8(5)
C16 C13 P1 108.9(4)
C15 C13 P1 112.4(4)
C14 C13 P1 110.3(4)
C13 C14 H14A 109.5
C13 C14 H14B 109.5
H14A C14 H14B 109.5
C13 C14 H14C 109.5
H14A C14 H14C 109.5
H14B C14 H14C 109.5
C13 C15 H15A 109.5
C13 C15 H15B 109.5
H15A C15 H15B 109.5
C13 C15 H15C 109.5
H15A C15 H15C 109.5
H15B C15 H15C 109.5
C13 C16 H16A 109.5
C13 C16 H16B 109.5
H16A C16 H16B 109.5
C13 C16 H16C 109.5
H16A C16 H16C 109.5
H16B C16 H16C 109.5
C20 C17 C19 107.4(5)
C20 C17 C18 107.8(5)
C19 C17 C18 110.8(4)
C20 C17 P2 107.3(3)
C19 C17 P2 113.7(4)
C18 C17 P2 109.6(4)
C17 C18 H18A 109.5
C17 C18 H18B 109.5
H18A C18 H18B 109.5
C17 C18 H18C 109.5
H18A C18 H18C 109.5
H18B C18 H18C 109.5
C17 C19 H19A 109.5
C17 C19 H19B 109.5
H19A C19 H19B 109.5
C17 C19 H19C 109.5
H19A C19 H19C 109.5
H19B C19 H19C 109.5
C17 C20 H20A 109.5
C17 C20 H20B 109.5
H20A C20 H20B 109.5
C17 C20 H20C 109.5
H20A C20 H20C 109.5
H20B C20 H20C 109.5
C23 C21 C24 107.0(4)
C23 C21 C22 109.2(4)
C24 C21 C22 107.2(5)
C23 C21 P2 113.3(4)
C24 C21 P2 108.7(3)
C22 C21 P2 111.3(4)
C21 C22 H22A 109.5
C21 C22 H22B 109.5
H22A C22 H22B 109.5
C21 C22 H22C 109.5
H22A C22 H22C 109.5
H22B C22 H22C 109.5
C21 C23 H23A 109.5
C21 C23 H23B 109.5
H23A C23 H23B 109.5
C21 C23 H23C 109.5
H23A C23 H23C 109.5
H23B C23 H23C 109.5
C21 C24 H24A 109.5
C21 C24 H24B 109.5
H24A C24 H24B 109.5
C21 C24 H24C 109.5
H24A C24 H24C 109.5
H24B C24 H24C 109.5
O1 C25 Ir1 177.7(5)
C27 C26 Ir1 172.6(5)
C26 C27 C28 174.2(5)
C33 C28 C29 117.1(5)
C33 C28 C27 120.9(5)
C29 C28 C27 122.1(5)
C30 C29 C28 121.5(6)
C30 C29 H29 119.2
C28 C29 H29 119.2
C29 C30 C31 120.3(7)
C29 C30 H30 119.9
C31 C30 H30 119.9
C32 C31 C30 119.2(5)
C32 C31 H31 120.4
C30 C31 H31 120.4
C33 C32 C31 119.5(6)
C33 C32 H32 120.2
C31 C32 H32 120.2
C32 C33 C28 122.3(5)
C32 C33 H33 118.9
C28 C33 H33 118.9

loop_
_geom_bond_atom_site_label_1
_geom_bond_atom_site_label_2
_geom_bond_distance
Ir1 C25 1.923(6)
Ir1 C26 2.047(5)
Ir1 C1 2.089(5)
Ir1 P2 2.3306(12)
Ir1 P1 2.3339(14)
Ir1 H1 1.580(10)
P1 C7 1.845(5)
P1 C9 1.887(6)
P1 C13 1.888(5)
P2 C8 1.851(5)
P2 C21 1.872(5)
P2 C17 1.885(5)
C1 C6 1.395(6)
C1 C2 1.415(7)
C2 C3 1.401(6)
C2 C7 1.524(7)
C3 C4 1.373(7)
C3 H3 0.9500
C4 C5 1.399(7)
C4 H4 0.9500
C5 C6 1.395(7)
C5 H5 0.9500
C6 C8 1.510(7)
C7 H7A 0.9900
C7 H7B 0.9900
C8 H8A 0.9900
C8 H8B 0.9900
C9 C10 1.504(9)
C9 C12 1.532(8)
C9 C11 1.543(8)
C10 H10A 0.9800
C10 H10B 0.9800
C10 H10C 0.9800
C11 H11A 0.9800
C11 H11B 0.9800
C11 H11C 0.9800
C12 H12A 0.9800
C12 H12B 0.9800
C12 H12C 0.9800
C13 C16 1.531(8)
C13 C15 1.537(8)
C13 C14 1.542(8)
C14 H14A 0.9800
C14 H14B 0.9800
C14 H14C 0.9800
C15 H15A 0.9800
C15 H15B 0.9800
C15 H15C 0.9800
C16 H16A 0.9800
C16 H16B 0.9800
C16 H16C 0.9800
C17 C20 1.521(7)
C17 C19 1.537(8)
C17 C18 1.548(7)
C18 H18A 0.9800
C18 H18B 0.9800
C18 H18C 0.9800
C19 H19A 0.9800
C19 H19B 0.9800
C19 H19C 0.9800
C20 H20A 0.9800
C20 H20B 0.9800
C20 H20C 0.9800
C21 C23 1.514(7)
C21 C24 1.544(8)
C21 C22 1.554(7)
C22 H22A 0.9800
C22 H22B 0.9800
C22 H22C 0.9800
C23 H23A 0.9800
C23 H23B 0.9800
C23 H23C 0.9800
C24 H24A 0.9800
C24 H24B 0.9800
C24 H24C 0.9800
O1 C25 1.146(6)
C26 C27 1.224(7)
C27 C28 1.441(7)
C28 C33 1.387(7)
C28 C29 1.396(8)
C29 C30 1.371(8)
C29 H29 0.9500
C30 C31 1.391(10)
C30 H30 0.9500
C31 C32 1.387(9)
C31 H31 0.9500
C32 C33 1.379(7)
C32 H32 0.9500
C33 H33 0.9500

loop_
_geom_torsion_atom_site_label_1
_geom_torsion_atom_site_label_2
_geom_torsion_atom_site_label_3
_geom_torsion_atom_site_label_4
_geom_torsion
C25 Ir1 P1 C7 105.3(2)
C26 Ir1 P1 C7 -160.7(2)
C1 Ir1 P1 C7 15.3(2)
P2 Ir1 P1 C7 -29.7(2)
C25 Ir1 P1 C9 -8.9(3)
C26 Ir1 P1 C9 85.1(2)
C1 Ir1 P1 C9 -99.0(2)
P2 Ir1 P1 C9 -144.0(2)
C25 Ir1 P1 C13 -142.5(3)
C26 Ir1 P1 C13 -48.5(3)
C1 Ir1 P1 C13 127.5(2)
P2 Ir1 P1 C13 82.5(2)
C25 Ir1 P2 C8 -63.3(2)
C26 Ir1 P2 C8 -157.7(2)
C1 Ir1 P2 C8 26.8(2)
P1 Ir1 P2 C8 72.27(19)
C25 Ir1 P2 C21 -175.0(2)
C26 Ir1 P2 C21 90.7(2)
C1 Ir1 P2 C21 -84.8(2)
P1 Ir1 P2 C21 -39.4(2)
C25 Ir1 P2 C17 51.0(3)
C26 Ir1 P2 C17 -43.3(3)
C1 Ir1 P2 C17 141.2(2)
P1 Ir1 P2 C17 -173.4(2)
C25 Ir1 C1 C6 75.0(4)
C26 Ir1 C1 C6 -121(2)
P2 Ir1 C1 C6 -21.0(4)
P1 Ir1 C1 C6 175.0(4)
C25 Ir1 C1 C2 -107.1(4)
C26 Ir1 C1 C2 57(2)
P2 Ir1 C1 C2 156.9(4)
P1 Ir1 C1 C2 -7.1(3)
C6 C1 C2 C3 -5.4(7)
Ir1 C1 C2 C3 176.7(3)
C6 C1 C2 C7 170.8(4)
Ir1 C1 C2 C7 -7.2(6)
C1 C2 C3 C4 2.4(7)
C7 C2 C3 C4 -173.7(4)
C2 C3 C4 C5 0.6(7)
C3 C4 C5 C6 -0.5(7)
C2 C1 C6 C5 5.5(7)
Ir1 C1 C6 C5 -176.5(3)
C2 C1 C6 C8 -174.6(4)
Ir1 C1 C6 C8 3.4(6)
C4 C5 C6 C1 -2.6(7)
C4 C5 C6 C8 177.5(4)
C3 C2 C7 P1 -162.6(4)
C1 C2 C7 P1 21.3(5)
C9 P1 C7 C2 98.8(4)
C13 P1 C7 C2 -145.9(4)
Ir1 P1 C7 C2 -22.9(4)
C1 C6 C8 P2 22.5(5)
C5 C6 C8 P2 -157.6(4)
C21 P2 C8 C6 85.9(3)
C17 P2 C8 C6 -158.1(3)
Ir1 P2 C8 C6 -33.2(3)
C7 P1 C9 C10 -167.0(4)
C13 P1 C9 C10 82.1(5)
Ir1 P1 C9 C10 -55.2(4)
C7 P1 C9 C12 -47.1(5)
C13 P1 C9 C12 -158.1(4)
Ir1 P1 C9 C12 64.6(4)
C7 P1 C9 C11 69.1(4)
C13 P1 C9 C11 -41.9(5)
Ir1 P1 C9 C11 -179.2(3)
C7 P1 C13 C16 79.2(4)
C9 P1 C13 C16 -168.2(4)
Ir1 P1 C13 C16 -31.9(5)
C7 P1 C13 C15 -40.6(5)
C9 P1 C13 C15 72.0(5)
Ir1 P1 C13 C15 -151.7(4)
C7 P1 C13 C14 -163.5(4)
C9 P1 C13 C14 -50.9(5)
Ir1 P1 C13 C14 85.4(4)
C8 P2 C17 C20 75.1(4)
C21 P2 C17 C20 -172.5(4)
Ir1 P2 C17 C20 -36.6(5)
C8 P2 C17 C19 -43.5(4)
C21 P2 C17 C19 68.9(4)
Ir1 P2 C17 C19 -155.2(3)
C8 P2 C17 C18 -168.1(4)
C21 P2 C17 C18 -55.8(4)
Ir1 P2 C17 C18 80.2(4)
C8 P2 C21 C23 71.7(4)
C17 P2 C21 C23 -41.0(4)
Ir1 P2 C21 C23 -179.3(3)
C8 P2 C21 C24 -47.0(4)
C17 P2 C21 C24 -159.7(3)
Ir1 P2 C21 C24 61.9(3)
C8 P2 C21 C22 -164.8(4)
C17 P2 C21 C22 82.5(4)
Ir1 P2 C21 C22 -55.9(4)
C26 Ir1 C25 O1 172(12)
C1 Ir1 C25 O1 -9(12)
P2 Ir1 C25 O1 71(12)
P1 Ir1 C25 O1 -93(12)
C25 Ir1 C26 C27 34(4)
C1 Ir1 C26 C27 -130(4)
P2 Ir1 C26 C27 131(4)
P1 Ir1 C26 C27 -66(4)
Ir1 C26 C27 C28 13(10)
C26 C27 C28 C33 18(7)
C26 C27 C28 C29 -161(6)
C33 C28 C29 C30 -3.0(11)
C27 C28 C29 C30 176.6(7)
C28 C29 C30 C31 0.5(13)
C29 C30 C31 C32 2.5(13)
C30 C31 C32 C33 -3.0(11)
C31 C32 C33 C28 0.5(10)
C29 C28 C33 C32 2.5(9)
C27 C28 C33 C32 -177.1(6)
